data_4518817
loop_
_publ_author_name
'Fan, Liubing'
'Liu, Kunjie'
'Zeng, Qindan'
'Li, Mingyang'
'Cai, Hao'
'Zhou, Jun'
'He, Shihui'
'Zhao, Jing'
'Liu, Quanlin'

_publ_section_title
;
 Efficiency-Tunable Single-Component White-Light Emission Realized in
 Hybrid Halides Through Metal Co-Occupation
;
_journal_issue 25
_journal_name_full 'ACS Applied Materials &amp; Interfaces'
_journal_page_first 29835
_journal_page_last 29842
_journal_paper_doi 10.1021/acsami.1c07636
_journal_volume 13
_journal_year 2021
_chemical_formula_sum 'C20 H44 Br4 N2 Pb0.87 Sn0.14'
_chemical_formula_weight 827.45
_space_group_IT_number 15
_space_group_name_Hall '-C 2yc'
_space_group_name_H-M_alt 'C 1 2/c 1'
_symmetry_cell_setting Monoclinic'
_symmetry_space_group_name_H-M 'C 1 2/c 1'
_atom_sites_solution_hydrogens geom
_atom_sites_solution_primary direct
_atom_sites_solution_secondary difmap
_audit_creation_method SHELXL-97
_cell_angle_alpha 90.00
_cell_angle_beta 122.18
_cell_angle_gamma 90.00
_cell_formula_units_Z 4
_cell_length_a 20.401
_cell_length_b 8.446
_cell_length_c 18.581
_cell_measurement_reflns_used 9932
_cell_measurement_temperature 293(2)
_cell_measurement_theta_max 26.31
_cell_measurement_theta_min 2.40
_cell_volume 2709.796
_computing_structure_refinement 'SHELXL-97 (Sheldrick, 1997)'
_computing_structure_solution 'SHELXS-97 (Sheldrick, 1990)'
_diffrn_ambient_temperature 293(2)
_diffrn_measured_fraction_theta_full 0.999
_diffrn_measured_fraction_theta_max 0.999
_diffrn_measurement_device_type 'Bruker APEX-II CCD'
_diffrn_measurement_method '\f and \w scans'
_diffrn_radiation_monochromator graphite
_diffrn_radiation_source 'fine-focus sealed tube'
_diffrn_radiation_type MoK\a
_diffrn_radiation_wavelength 0.71069
_diffrn_reflns_av_R_equivalents 0.1226
_diffrn_reflns_av_sigmaI/netI 0.0475
_diffrn_reflns_limit_h_max 24
_diffrn_reflns_limit_h_min -24
_diffrn_reflns_limit_k_max 10
_diffrn_reflns_limit_k_min -10
_diffrn_reflns_limit_l_max 22
_diffrn_reflns_limit_l_min -22
_diffrn_reflns_number 20666
_diffrn_reflns_theta_full 25.00
_diffrn_reflns_theta_max 25.00
_diffrn_reflns_theta_min 2.36
_exptl_absorpt_coefficient_mu 11.420
_exptl_absorpt_correction_type none
_exptl_crystal_density_diffrn 2.028
_exptl_crystal_density_method 'not measured'
_exptl_crystal_description block
_exptl_crystal_F_000 1583
_exptl_crystal_size_max 0.2
_exptl_crystal_size_mid 0.2
_exptl_crystal_size_min 0.2
_refine_diff_density_max 3.751
_refine_diff_density_min -5.464
_refine_diff_density_rms 0.349
_refine_ls_extinction_coef 0.00043(15)
_refine_ls_extinction_expression Fc^*^=kFc[1+0.001xFc^2^\l^3^/sin(2\q)]^-1/4^
_refine_ls_extinction_method SHELXL
_refine_ls_goodness_of_fit_ref 1.050
_refine_ls_hydrogen_treatment mixed
_refine_ls_matrix_type full
_refine_ls_number_parameters 127
_refine_ls_number_reflns 2383
_refine_ls_number_restraints 0
_refine_ls_restrained_S_all 1.050
_refine_ls_R_factor_all 0.0548
_refine_ls_R_factor_gt 0.0522
_refine_ls_shift/su_max 0.000
_refine_ls_shift/su_mean 0.000
_refine_ls_structure_factor_coef Fsqd
_refine_ls_weighting_details 'calc w=1/[\s^2^(Fo^2^)+(0.1058P)^2^+0.0000P] where P=(Fo^2^+2Fc^2^)/3'
_refine_ls_weighting_scheme calc
_refine_ls_wR_factor_gt 0.1318
_refine_ls_wR_factor_ref 0.1349
_reflns_number_gt 2188
_reflns_number_total 2383
_reflns_threshold_expression >2sigma(I)
_cod_data_source_file am1c07636_si_002.cif
_cod_data_source_block mo_1119_3_0m-c
_cod_depositor_comments 'Adding full bibliography for 4518817.cif.'
_cod_original_cell_volume 2709.7
_cod_original_sg_symbol_H-M C2/c
_cod_database_code 4518817

loop_
_symmetry_equiv_pos_as_xyz
'x, y, z'
'-x, y, -z+1/2'
'x+1/2, y+1/2, z'
'-x+1/2, y+1/2, -z+1/2'
'-x, -y, -z'
'x, -y, z-1/2'
'-x+1/2, -y+1/2, -z'
'x+1/2, -y+1/2, z-1/2'

loop_
_atom_site_label
_atom_site_type_symbol
_atom_site_fract_x
_atom_site_fract_y
_atom_site_fract_z
_atom_site_U_iso_or_equiv
_atom_site_adp_type
_atom_site_occupancy
_atom_site_symmetry_multiplicity
_atom_site_calc_flag
_atom_site_refinement_flags
_atom_site_disorder_assembly
_atom_site_disorder_group
Pb Pb 0.5000 0.53701(4) -0.2500 0.0208(2) Uani 0.864(6) 2 d SP . .
Sn Sn 0.5000 0.53701(4) -0.2500 0.0208(2) Uani 0.136(6) 2 d SP . .
Br1 Br 0.67325(4) 0.53958(7) -0.16401(4) 0.0253(3) Uani 1 1 d . . .
Br2 Br 0.50649(4) 0.32893(8) -0.13504(4) 0.0292(3) Uani 1 1 d . . .
N1 N 0.7228(3) 0.4274(6) 0.1315(3) 0.0193(11) Uani 1 1 d . . .
C1 C 0.7512(4) 0.3950(7) 0.0715(4) 0.0237(13) Uani 1 1 d . . .
H1A H 0.7672 0.2852 0.0771 0.028 Uiso 1 1 calc R . .
H1B H 0.7089 0.4119 0.0133 0.028 Uiso 1 1 calc R . .
C7 C 0.6914(3) 0.5944(7) 0.1224(4) 0.0196(12) Uani 1 1 d . . .
H7A H 0.6745 0.6068 0.1620 0.024 Uiso 1 1 calc R . .
H7B H 0.7333 0.6687 0.1389 0.024 Uiso 1 1 calc R . .
C5 C 0.7900(4) 0.4023(8) 0.2219(4) 0.0253(14) Uani 1 1 d . . .
H5A H 0.8058 0.2921 0.2293 0.030 Uiso 1 1 calc R . .
H5B H 0.7731 0.4250 0.2607 0.030 Uiso 1 1 calc R . .
C4 C 0.8589(4) 0.5061(8) 0.2441(4) 0.0251(14) Uani 1 1 d . . .
H4A H 0.9012 0.4816 0.3013 0.030 Uiso 1 1 calc R . .
H4B H 0.8449 0.6162 0.2430 0.030 Uiso 1 1 calc R . .
C9 C 0.6039(3) 0.8118(7) 0.0344(4) 0.0247(13) Uani 1 1 d . . .
H9A H 0.5916 0.8284 0.0776 0.030 Uiso 1 1 calc R . .
H9B H 0.6479 0.8781 0.0482 0.030 Uiso 1 1 calc R . .
C8 C 0.6250(4) 0.6381(8) 0.0347(4) 0.0271(14) Uani 1 1 d . . .
H8A H 0.5806 0.5715 0.0190 0.033 Uiso 1 1 calc R . .
H8B H 0.6398 0.6218 -0.0065 0.033 Uiso 1 1 calc R . .
C2 C 0.8186(4) 0.5016(9) 0.0907(4) 0.0293(15) Uani 1 1 d . . .
H2A H 0.8358 0.4760 0.0525 0.035 Uiso 1 1 calc R . .
H2B H 0.8016 0.6110 0.0810 0.035 Uiso 1 1 calc R . .
C3 C 0.8858(5) 0.4822(9) 0.1820(5) 0.0323(16) Uani 1 1 d . . .
H3A H 0.9258 0.5588 0.1941 0.039 Uiso 1 1 calc R . .
H3B H 0.9077 0.3771 0.1897 0.039 Uiso 1 1 calc R . .
C6 C 0.6621(4) 0.3096(8) 0.1142(5) 0.0324(15) Uani 1 1 d . . .
H6A H 0.6195 0.3201 0.0565 0.049 Uiso 1 1 calc R . .
H6B H 0.6442 0.3278 0.1520 0.049 Uiso 1 1 calc R . .
H6C H 0.6832 0.2048 0.1231 0.049 Uiso 1 1 calc R . .
C10 C 0.5347(4) 0.8596(9) -0.0521(5) 0.0331(15) Uani 1 1 d . . .
H10A H 0.5452 0.8350 -0.0955 0.050 Uiso 1 1 calc R . .
H10B H 0.5258 0.9713 -0.0525 0.050 Uiso 1 1 calc R . .
H10C H 0.4896 0.8027 -0.0629 0.050 Uiso 1 1 calc R . .

loop_
_atom_site_aniso_label
_atom_site_aniso_U_11
_atom_site_aniso_U_22
_atom_site_aniso_U_33
_atom_site_aniso_U_23
_atom_site_aniso_U_13
_atom_site_aniso_U_12
Pb 0.0206(3) 0.0255(3) 0.0236(3) 0.000 0.0167(2) 0.000
Sn 0.0206(3) 0.0255(3) 0.0236(3) 0.000 0.0167(2) 0.000
Br1 0.0210(4) 0.0298(5) 0.0298(5) 0.0017(2) 0.0167(4) -0.0019(2)
Br2 0.0348(5) 0.0380(4) 0.0224(4) -0.0029(3) 0.0202(3) -0.0081(3)
N1 0.024(3) 0.023(2) 0.020(3) 0.001(2) 0.017(2) -0.002(2)
C1 0.036(4) 0.026(3) 0.021(3) -0.001(3) 0.023(3) 0.002(3)
C7 0.022(3) 0.022(3) 0.021(3) -0.003(2) 0.016(3) 0.000(2)
C5 0.034(4) 0.033(3) 0.017(3) 0.002(3) 0.019(3) 0.001(3)
C4 0.028(4) 0.033(3) 0.018(3) -0.001(3) 0.015(3) -0.002(3)
C9 0.020(3) 0.034(3) 0.024(3) -0.001(3) 0.014(3) 0.000(3)
C8 0.024(3) 0.038(3) 0.021(3) -0.002(3) 0.013(3) -0.001(3)
C2 0.030(4) 0.047(4) 0.024(4) 0.012(3) 0.023(3) 0.005(3)
C3 0.030(4) 0.049(4) 0.027(4) 0.000(3) 0.021(4) 0.002(3)
C6 0.039(4) 0.034(3) 0.032(4) -0.005(3) 0.024(3) -0.014(3)
C10 0.024(3) 0.044(4) 0.035(4) 0.012(3) 0.018(3) 0.005(3)

loop_
_atom_type_symbol
_atom_type_description
_atom_type_scat_dispersion_real
_atom_type_scat_dispersion_imag
_atom_type_scat_source
C C 0.0033 0.0016 'International Tables Vol C Tables 4.2.6.8 and 6.1.1.4'
H H 0.0000 0.0000 'International Tables Vol C Tables 4.2.6.8 and 6.1.1.4'
Br Br -0.2901 2.4595 'International Tables Vol C Tables 4.2.6.8 and 6.1.1.4'
N N 0.0061 0.0033 'International Tables Vol C Tables 4.2.6.8 and 6.1.1.4'
Pb Pb -3.3944 10.1111 'International Tables Vol C Tables 4.2.6.8 and 6.1.1.4'
Sn Sn -0.6537 1.4246 'International Tables Vol C Tables 4.2.6.8 and 6.1.1.4'

loop_
_geom_angle_atom_site_label_1
_geom_angle_atom_site_label_2
_geom_angle_atom_site_label_3
_geom_angle
_geom_angle_site_symmetry_1
_geom_angle_site_symmetry_3
_geom_angle_publ_flag
Br2 Pb Br2 99.30(3) 2_654 . ?
Br2 Pb Br1 92.045(18) 2_654 2_654 ?
Br2 Pb Br1 88.490(19) . 2_654 ?
Br2 Pb Br1 88.490(19) 2_654 . ?
Br2 Pb Br1 92.045(18) . . ?
Br1 Pb Br1 179.17(2) 2_654 . ?
C6 N1 C5 107.7(5) . . ?
C6 N1 C7 110.0(5) . . ?
C5 N1 C7 109.4(5) . . ?
C6 N1 C1 108.6(5) . . ?
C5 N1 C1 108.2(5) . . ?
C7 N1 C1 112.7(4) . . ?
C2 C1 N1 111.7(5) . . ?
C2 C1 H1A 109.3 . . ?
N1 C1 H1A 109.3 . . ?
C2 C1 H1B 109.3 . . ?
N1 C1 H1B 109.3 . . ?
H1A C1 H1B 107.9 . . ?
C8 C7 N1 115.4(5) . . ?
C8 C7 H7A 108.4 . . ?
N1 C7 H7A 108.4 . . ?
C8 C7 H7B 108.4 . . ?
N1 C7 H7B 108.4 . . ?
H7A C7 H7B 107.5 . . ?
N1 C5 C4 112.4(5) . . ?
N1 C5 H5A 109.1 . . ?
C4 C5 H5A 109.1 . . ?
N1 C5 H5B 109.1 . . ?
C4 C5 H5B 109.1 . . ?
H5A C5 H5B 107.8 . . ?
C5 C4 C3 111.7(6) . . ?
C5 C4 H4A 109.3 . . ?
C3 C4 H4A 109.3 . . ?
C5 C4 H4B 109.3 . . ?
C3 C4 H4B 109.3 . . ?
H4A C4 H4B 107.9 . . ?
C10 C9 C8 111.0(5) . . ?
C10 C9 H9A 109.4 . . ?
C8 C9 H9A 109.4 . . ?
C10 C9 H9B 109.4 . . ?
C8 C9 H9B 109.4 . . ?
H9A C9 H9B 108.0 . . ?
C7 C8 C9 109.1(5) . . ?
C7 C8 H8A 109.9 . . ?
C9 C8 H8A 109.9 . . ?
C7 C8 H8B 109.9 . . ?
C9 C8 H8B 109.9 . . ?
H8A C8 H8B 108.3 . . ?
C3 C2 C1 111.3(5) . . ?
C3 C2 H2A 109.4 . . ?
C1 C2 H2A 109.4 . . ?
C3 C2 H2B 109.4 . . ?
C1 C2 H2B 109.4 . . ?
H2A C2 H2B 108.0 . . ?
C2 C3 C4 110.8(6) . . ?
C2 C3 H3A 109.5 . . ?
C4 C3 H3A 109.5 . . ?
C2 C3 H3B 109.5 . . ?
C4 C3 H3B 109.5 . . ?
H3A C3 H3B 108.1 . . ?
N1 C6 H6A 109.5 . . ?
N1 C6 H6B 109.5 . . ?
H6A C6 H6B 109.5 . . ?
N1 C6 H6C 109.5 . . ?
H6A C6 H6C 109.5 . . ?
H6B C6 H6C 109.5 . . ?
C9 C10 H10A 109.5 . . ?
C9 C10 H10B 109.5 . . ?
H10A C10 H10B 109.5 . . ?
C9 C10 H10C 109.5 . . ?
H10A C10 H10C 109.5 . . ?
H10B C10 H10C 109.5 . . ?

loop_
_geom_bond_atom_site_label_1
_geom_bond_atom_site_label_2
_geom_bond_distance
_geom_bond_site_symmetry_2
_geom_bond_publ_flag
Pb Br2 2.7144(6) 2_654 ?
Pb Br2 2.7144(6) . ?
Pb Br1 3.0048(7) 2_654 ?
Pb Br1 3.0048(7) . ?
N1 C6 1.485(8) . ?
N1 C5 1.514(8) . ?
N1 C7 1.522(7) . ?
N1 C1 1.529(7) . ?
C1 C2 1.519(9) . ?
C1 H1A 0.9700 . ?
C1 H1B 0.9700 . ?
C7 C8 1.509(8) . ?
C7 H7A 0.9700 . ?
C7 H7B 0.9700 . ?
C5 C4 1.515(9) . ?
C5 H5A 0.9700 . ?
C5 H5B 0.9700 . ?
C4 C3 1.533(9) . ?
C4 H4A 0.9700 . ?
C4 H4B 0.9700 . ?
C9 C10 1.524(9) . ?
C9 C8 1.528(9) . ?
C9 H9A 0.9700 . ?
C9 H9B 0.9700 . ?
C8 H8A 0.9700 . ?
C8 H8B 0.9700 . ?
C2 C3 1.519(10) . ?
C2 H2A 0.9700 . ?
C2 H2B 0.9700 . ?
C3 H3A 0.9700 . ?
C3 H3B 0.9700 . ?
C6 H6A 0.9600 . ?
C6 H6B 0.9600 . ?
C6 H6C 0.9600 . ?
C10 H10A 0.9600 . ?
C10 H10B 0.9600 . ?
C10 H10C 0.9600 . ?

loop_
_geom_torsion_atom_site_label_1
_geom_torsion_atom_site_label_2
_geom_torsion_atom_site_label_3
_geom_torsion_atom_site_label_4
_geom_torsion
_geom_torsion_site_symmetry_1
_geom_torsion_site_symmetry_2
_geom_torsion_site_symmetry_3
_geom_torsion_site_symmetry_4
_geom_torsion_publ_flag
C6 N1 C1 C2 -174.9(5) . . . . ?
C5 N1 C1 C2 -58.2(6) . . . . ?
C7 N1 C1 C2 62.9(7) . . . . ?
C6 N1 C7 C8 -63.2(7) . . . . ?
C5 N1 C7 C8 178.6(5) . . . . ?
C1 N1 C7 C8 58.2(7) . . . . ?
C6 N1 C5 C4 174.7(5) . . . . ?
C7 N1 C5 C4 -65.8(6) . . . . ?
C1 N1 C5 C4 57.4(7) . . . . ?
N1 C5 C4 C3 -55.8(8) . . . . ?
N1 C7 C8 C9 -176.0(5) . . . . ?
C10 C9 C8 C7 -177.6(5) . . . . ?
N1 C1 C2 C3 57.7(7) . . . . ?
C1 C2 C3 C4 -53.6(8) . . . . ?
C5 C4 C3 C2 52.6(8) . . . . ?
